data_2207335
loop_
_publ_author_name
'Jones, William D.'
'Garcia, Juventino'
'Torrens, Hugo'

_publ_section_title
Bis[\m-2,3,5,6-tetrafluoro-4-(trifluoromethyl)benzenethiolato]bis[(\h^4^-3,5-cyclooctadiene)rhodium(I)]
_journal_coeditor_code SG6034
_journal_issue 11
_journal_name_full 'Acta Crystallographica Section E'
_journal_page_first m2204
_journal_page_last m2206
_journal_paper_doi 10.1107/S1600536805031235
_journal_volume 61
_journal_year 2005
_chemical_formula_iupac '[Rh2 (C7 F7 S)2 (C8 H12)2]'
_chemical_formula_moiety 'C30 H24 F14 Rh2 S2'
_chemical_formula_sum 'C30 H24 F14 Rh2 S2'
_chemical_formula_weight 920.43
_chemical_name_common 'rhodium cod thiolate dimer'
_chemical_name_systematic
;
Bis[\m-2,3,5,6-tetrafluoro-4-(trifluoromethyl)benzenethiolato]bis[(\h^4^-3,5-
cyclooctadiene)rhodium(I)]
;
_space_group_IT_number 14
_symmetry_cell_setting monoclinic
_symmetry_space_group_name_Hall '-P 2ybc'
_symmetry_space_group_name_H-M 'P 1 21/c 1'
_atom_sites_solution_hydrogens geom
_atom_sites_solution_primary direct
_atom_sites_solution_secondary difmap
_cell_angle_alpha 90.00
_cell_angle_beta 110.5470(10)
_cell_angle_gamma 90.00
_cell_formula_units_Z 4
_cell_length_a 12.5718(6)
_cell_length_b 19.5538(10)
_cell_length_c 13.3217(7)
_cell_measurement_reflns_used 4620
_cell_measurement_temperature 193(2)
_cell_measurement_theta_max 46.50
_cell_measurement_theta_min 5.29
_cell_volume 3066.5(3)
_computing_cell_refinement SMART
_computing_data_collection 'SMART (Bruker, 1999)'
_computing_data_reduction 'SAINT (Bruker, 1999)'
_computing_molecular_graphics 'SHELXTL (Sheldrick, 1997b)'
_computing_publication_material SHELXTL
_computing_structure_refinement 'SHELXL97 (Sheldrick, 1997a)'
_computing_structure_solution 'SHELXS97 (Sheldrick, 1997a)'
_diffrn_ambient_temperature 193(2)
_diffrn_measured_fraction_theta_full 1.000
_diffrn_measured_fraction_theta_max 1.000
_diffrn_measurement_device_type 'Bruker SMART CCD area-detector'
_diffrn_measurement_method '\f and \w'
_diffrn_radiation_monochromator graphite
_diffrn_radiation_source 'fine-focus sealed tube'
_diffrn_radiation_type MoK\a
_diffrn_radiation_wavelength 0.71073
_diffrn_reflns_av_R_equivalents 0.0183
_diffrn_reflns_av_sigmaI/netI 0.0172
_diffrn_reflns_limit_h_max 13
_diffrn_reflns_limit_h_min -11
_diffrn_reflns_limit_k_max 21
_diffrn_reflns_limit_k_min -19
_diffrn_reflns_limit_l_max 14
_diffrn_reflns_limit_l_min -14
_diffrn_reflns_number 13638
_diffrn_reflns_theta_full 23.25
_diffrn_reflns_theta_max 23.25
_diffrn_reflns_theta_min 1.94
_diffrn_standards_decay_% 0.95
_diffrn_standards_interval_count 100
_diffrn_standards_number 318
_exptl_absorpt_coefficient_mu 1.321
_exptl_absorpt_correction_T_max 0.691
_exptl_absorpt_correction_T_min 0.613
_exptl_absorpt_correction_type empirical
_exptl_absorpt_process_details '(SADABS; Blessing, 1995)'
_exptl_crystal_colour red
_exptl_crystal_density_diffrn 1.994
_exptl_crystal_density_method 'not measured'
_exptl_crystal_description prism
_exptl_crystal_F_000 1808
_exptl_crystal_size_max 0.32
_exptl_crystal_size_mid 0.32
_exptl_crystal_size_min 0.28
_refine_diff_density_max 0.485
_refine_diff_density_min -0.369
_refine_ls_extinction_method none
_refine_ls_goodness_of_fit_ref 1.036
_refine_ls_hydrogen_treatment constr
_refine_ls_matrix_type full
_refine_ls_number_parameters 433
_refine_ls_number_reflns 4402
_refine_ls_number_restraints 0
_refine_ls_restrained_S_all 1.036
_refine_ls_R_factor_all 0.0263
_refine_ls_R_factor_gt 0.0220
_refine_ls_shift/su_max 0.001
_refine_ls_shift/su_mean 0.000
_refine_ls_structure_factor_coef Fsqd
_refine_ls_weighting_details 'calc w = 1/[\s^2^(Fo^2^)+(0.0245P)^2^+3.0986P] where P = (Fo^2^+2Fc^2^)/3'
_refine_ls_weighting_scheme calc
_refine_ls_wR_factor_gt 0.0505
_refine_ls_wR_factor_ref 0.0519
_reflns_number_gt 3998
_reflns_number_total 4402
_reflns_threshold_expression I>2\s(I)
_cod_data_source_file sg6034.cif
_cod_data_source_block I
_cod_depositor_comments
;
The following automatic conversions were performed:
'_symmetry_cell_setting' value 'Monoclinic' changed to 'monoclinic'
according to '/home/saulius/struct/CIF-dictionaries/cif_core.dic'
dictionary named 'cif_core.dic' version 2.4.1 from 2010-06-29.

Automatic conversion script
Id: cif_fix_enum 1527 2010-12-29 10:47:43Z saulius 

The following automatic conversions were performed:

'_symmetry_cell_setting' value 'Monoclinic' changed to 'monoclinic'
according to /home/saulius/struct/CIF-dictionaries/cif_core.dic
dictionary named 'cif_core.dic' version 2.4.1 from 2010-06-29.

Automatic conversion script
Id: cif_fix_values 1715 2011-07-08 13:25:40Z adriana 
;
_cod_original_sg_symbol_H-M P21/c
_cod_database_code 2207335
_cod_database_fobs_code 2207335

loop_
_symmetry_equiv_pos_as_xyz
'x, y, z'
'-x, y+1/2, -z+1/2'
'-x, -y, -z'
'x, -y-1/2, z-1/2'

loop_
_atom_site_label
_atom_site_fract_x
_atom_site_fract_y
_atom_site_fract_z
_atom_site_U_iso_or_equiv
_atom_site_adp_type
_atom_site_calc_flag
_atom_site_refinement_flags
_atom_site_occupancy
_atom_site_type_symbol
Rh1 0.299170(19) 0.063465(11) 0.619365(18) 0.02570(8) Uani d . 1 Rh
Rh2 0.492581(19) 0.155319(12) 0.727738(19) 0.02720(8) Uani d . 1 Rh
S1 0.37572(6) 0.15247(4) 0.54169(6) 0.02695(17) Uani d . 1 S
S2 0.32286(6) 0.13912(4) 0.76730(6) 0.02850(17) Uani d . 1 S
F1 -0.00623(17) 0.41026(11) 0.37866(19) 0.0661(6) Uani d . 1 F
F2 0.10615(18) 0.45205(10) 0.52583(17) 0.0588(6) Uani d . 1 F
F3 0.14734(18) 0.45926(10) 0.38458(18) 0.0588(6) Uani d . 1 F
F4 0.11881(14) 0.16866(9) 0.46015(14) 0.0370(4) Uani d . 1 F
F5 -0.00023(14) 0.28158(10) 0.41338(15) 0.0442(5) Uani d . 1 F
F6 0.33969(15) 0.41114(8) 0.52715(15) 0.0421(5) Uani d . 1 F
F7 0.45852(13) 0.29763(8) 0.57411(14) 0.0371(4) Uani d . 1 F
F8 -0.0877(2) 0.35743(13) 0.7383(2) 0.0826(8) Uani d . 1 F
F9 0.0283(2) 0.43276(12) 0.7277(2) 0.0768(8) Uani d . 1 F
F10 -0.0777(2) 0.38418(13) 0.58649(17) 0.0738(7) Uani d . 1 F
F11 0.06951(15) 0.13386(9) 0.67580(16) 0.0452(5) Uani d . 1 F
F12 -0.07679(15) 0.23532(11) 0.64595(16) 0.0518(5) Uani d . 1 F
F13 0.22897(16) 0.39312(9) 0.75109(15) 0.0467(5) Uani d . 1 F
F14 0.37305(14) 0.29210(9) 0.78140(14) 0.0378(4) Uani d . 1 F
C1 0.2573(3) 0.00369(16) 0.4766(3) 0.0361(8) Uani d . 1 C
H1A 0.2509 0.0310 0.4113 0.043 Uiso calc R 1 H
C2 0.3683(3) -0.01024(15) 0.5413(3) 0.0378(8) Uani d . 1 C
H2A 0.4263 0.0089 0.5135 0.045 Uiso calc R 1 H
C3 0.4060(3) -0.07504(18) 0.6064(3) 0.0537(10) Uani d . 1 C
H3A 0.4843 -0.0863 0.6108 0.064 Uiso calc R 1 H
H3B 0.3559 -0.1132 0.5690 0.064 Uiso calc R 1 H
C4 0.4033(3) -0.06880(18) 0.7191(3) 0.0558(10) Uani d . 1 C
H4A 0.3883 -0.1145 0.7432 0.067 Uiso calc R 1 H
H4B 0.4791 -0.0539 0.7678 0.067 Uiso calc R 1 H
C5 0.3156(3) -0.01958(16) 0.7291(3) 0.0421(8) Uani d . 1 C
H5A 0.3276 -0.0051 0.8043 0.051 Uiso calc R 1 H
C6 0.2029(3) -0.01634(16) 0.6597(3) 0.0400(8) Uani d . 1 C
H6A 0.1491 0.0007 0.6943 0.048 Uiso calc R 1 H
C7 0.1498(3) -0.06637(18) 0.5688(3) 0.0512(9) Uani d . 1 C
H7A 0.0692 -0.0735 0.5605 0.061 Uiso calc R 1 H
H7B 0.1892 -0.1109 0.5875 0.061 Uiso calc R 1 H
C8 0.1562(3) -0.04175(19) 0.4627(3) 0.0523(10) Uani d . 1 C
H8A 0.1602 -0.0819 0.4190 0.063 Uiso calc R 1 H
H8B 0.0859 -0.0163 0.4231 0.063 Uiso calc R 1 H
C9 0.5891(3) 0.11520(19) 0.8827(3) 0.0468(9) Uani d . 1 C
H9A 0.5425 0.0944 0.9222 0.056 Uiso calc R 1 H
C10 0.5940(3) 0.18646(19) 0.8861(3) 0.0457(9) Uani d . 1 C
H10A 0.5498 0.2078 0.9273 0.055 Uiso calc R 1 H
C11 0.6929(3) 0.2285(2) 0.8838(4) 0.0673(12) Uani d . 1 C
H11A 0.6731 0.2774 0.8854 0.081 Uiso calc R 1 H
H11B 0.7582 0.2190 0.9501 0.081 Uiso calc R 1 H
C12 0.7294(3) 0.2176(3) 0.7919(4) 0.0761(14) Uani d . 1 C
H12A 0.7995 0.1896 0.8158 0.091 Uiso calc R 1 H
H12B 0.7488 0.2625 0.7686 0.091 Uiso calc R 1 H
C13 0.6438(3) 0.18309(18) 0.6972(3) 0.0430(8) Uani d . 1 C
H13A 0.6293 0.2073 0.6275 0.052 Uiso calc R 1 H
C14 0.6295(3) 0.11306(18) 0.6878(3) 0.0462(9) Uani d . 1 C
H14A 0.6058 0.0965 0.6121 0.055 Uiso calc R 1 H
C15 0.6912(4) 0.0605(2) 0.7677(5) 0.0835(15) Uani d . 1 C
H15A 0.7719 0.0606 0.7736 0.100 Uiso calc R 1 H
H15B 0.6594 0.0150 0.7406 0.100 Uiso calc R 1 H
C16 0.6857(3) 0.0703(2) 0.8769(4) 0.0709(14) Uani d . 1 C
H16A 0.7584 0.0905 0.9236 0.085 Uiso calc R 1 H
H16B 0.6788 0.0248 0.9066 0.085 Uiso calc R 1 H
C17 0.2939(2) 0.22784(14) 0.5190(2) 0.0239(6) Uani d . 1 C
C18 0.1760(2) 0.22820(15) 0.4769(2) 0.0269(7) Uani d . 1 C
C19 0.1132(2) 0.28763(15) 0.4516(2) 0.0284(7) Uani d . 1 C
C20 0.1652(2) 0.35138(15) 0.4654(2) 0.0286(7) Uani d . 1 C
C21 0.2835(2) 0.35146(14) 0.5091(2) 0.0286(7) Uani d . 1 C
C22 0.3446(2) 0.29238(15) 0.5337(2) 0.0263(7) Uani d . 1 C
C23 0.1021(3) 0.41792(17) 0.4378(3) 0.0398(8) Uani d . 1 C
C24 0.2273(2) 0.20863(15) 0.7311(2) 0.0257(6) Uani d . 1 C
C25 0.1108(3) 0.19783(16) 0.6954(2) 0.0316(7) Uani d . 1 C
C26 0.0346(3) 0.25040(17) 0.6804(2) 0.0355(7) Uani d . 1 C
C27 0.0700(3) 0.31784(17) 0.7009(2) 0.0346(7) Uani d . 1 C
C28 0.1858(3) 0.32930(15) 0.7332(2) 0.0330(7) Uani d . 1 C
C29 0.2616(2) 0.27650(15) 0.7485(2) 0.0286(7) Uani d . 1 C
C30 -0.0169(3) 0.3733(2) 0.6880(3) 0.0477(9) Uani d . 1 C

loop_
_atom_site_aniso_label
_atom_site_aniso_U_11
_atom_site_aniso_U_22
_atom_site_aniso_U_33
_atom_site_aniso_U_12
_atom_site_aniso_U_13
_atom_site_aniso_U_23
Rh1 0.02879(14) 0.02009(13) 0.03024(14) 0.00077(9) 0.01289(10) 0.00001(10)
Rh2 0.02216(13) 0.02637(14) 0.03125(14) 0.00361(9) 0.00709(10) 0.00095(10)
S1 0.0290(4) 0.0239(4) 0.0299(4) 0.0024(3) 0.0129(3) 0.0009(3)
S2 0.0306(4) 0.0273(4) 0.0291(4) 0.0036(3) 0.0125(3) 0.0003(3)
F1 0.0404(13) 0.0497(13) 0.0861(17) 0.0135(10) -0.0053(11) 0.0060(12)
F2 0.0737(15) 0.0462(12) 0.0602(14) 0.0208(11) 0.0282(11) -0.0048(10)
F3 0.0670(14) 0.0439(12) 0.0726(14) 0.0200(10) 0.0336(12) 0.0266(11)
F4 0.0312(9) 0.0308(10) 0.0448(10) -0.0084(8) 0.0079(8) 0.0001(8)
F5 0.0219(9) 0.0492(12) 0.0542(12) 0.0037(8) 0.0042(8) 0.0040(9)
F6 0.0429(11) 0.0229(10) 0.0552(12) -0.0046(8) 0.0107(9) -0.0017(8)
F7 0.0228(9) 0.0318(10) 0.0518(11) -0.0029(7) 0.0068(8) 0.0009(8)
F8 0.0809(18) 0.0835(18) 0.109(2) 0.0406(14) 0.0649(16) 0.0178(15)
F9 0.0695(16) 0.0514(15) 0.0916(18) 0.0285(12) 0.0060(13) -0.0173(13)
F10 0.0714(16) 0.0832(17) 0.0491(14) 0.0423(13) -0.0011(11) 0.0076(12)
F11 0.0334(10) 0.0376(11) 0.0630(13) -0.0058(8) 0.0151(9) -0.0009(9)
F12 0.0273(10) 0.0645(14) 0.0615(13) 0.0060(9) 0.0131(9) 0.0026(10)
F13 0.0567(12) 0.0277(10) 0.0504(12) 0.0038(9) 0.0121(10) -0.0051(9)
F14 0.0307(10) 0.0334(10) 0.0453(11) -0.0034(8) 0.0084(8) -0.0064(8)
C1 0.051(2) 0.0279(17) 0.0344(18) -0.0061(15) 0.0206(16) -0.0059(14)
C2 0.046(2) 0.0255(17) 0.052(2) 0.0038(14) 0.0300(17) -0.0033(15)
C3 0.058(2) 0.034(2) 0.072(3) 0.0114(17) 0.027(2) 0.0000(18)
C4 0.068(3) 0.0295(19) 0.062(2) 0.0120(18) 0.013(2) 0.0121(17)
C5 0.066(2) 0.0251(17) 0.0384(19) -0.0039(16) 0.0215(18) 0.0072(15)
C6 0.051(2) 0.0317(18) 0.048(2) -0.0067(15) 0.0301(18) 0.0028(15)
C7 0.054(2) 0.039(2) 0.066(3) -0.0150(17) 0.028(2) -0.0063(18)
C8 0.054(2) 0.044(2) 0.054(2) -0.0179(18) 0.0139(19) -0.0133(18)
C9 0.038(2) 0.055(2) 0.0346(19) -0.0015(17) -0.0031(15) 0.0148(17)
C10 0.041(2) 0.052(2) 0.0341(19) 0.0085(17) 0.0000(15) -0.0087(16)
C11 0.066(3) 0.043(2) 0.073(3) -0.014(2) 0.000(2) -0.013(2)
C12 0.040(2) 0.085(3) 0.100(4) -0.022(2) 0.021(2) -0.021(3)
C13 0.0245(17) 0.047(2) 0.059(2) 0.0020(15) 0.0167(16) 0.0057(18)
C14 0.0302(19) 0.049(2) 0.063(2) 0.0115(16) 0.0208(17) -0.0021(18)
C15 0.067(3) 0.068(3) 0.124(5) 0.035(2) 0.044(3) 0.026(3)
C16 0.062(3) 0.040(2) 0.075(3) 0.016(2) -0.021(2) 0.006(2)
C17 0.0258(16) 0.0264(16) 0.0196(14) 0.0026(12) 0.0081(12) 0.0009(12)
C18 0.0305(17) 0.0272(16) 0.0225(15) -0.0053(13) 0.0089(13) 0.0000(12)
C19 0.0228(16) 0.0367(18) 0.0234(15) 0.0012(13) 0.0053(12) 0.0016(13)
C20 0.0320(17) 0.0298(17) 0.0227(15) 0.0068(13) 0.0078(13) 0.0029(13)
C21 0.0339(18) 0.0228(16) 0.0290(16) -0.0038(13) 0.0109(13) -0.0029(13)
C22 0.0224(16) 0.0311(17) 0.0247(15) -0.0011(13) 0.0073(12) 0.0004(13)
C23 0.038(2) 0.039(2) 0.0404(19) 0.0088(15) 0.0114(16) 0.0019(16)
C24 0.0268(16) 0.0303(17) 0.0211(14) 0.0047(13) 0.0098(12) -0.0011(12)
C25 0.0338(18) 0.0337(18) 0.0294(16) -0.0011(14) 0.0138(14) 0.0001(14)
C26 0.0271(17) 0.049(2) 0.0317(17) 0.0056(15) 0.0118(14) 0.0023(15)
C27 0.0383(19) 0.039(2) 0.0262(16) 0.0129(15) 0.0112(14) 0.0024(14)
C28 0.047(2) 0.0266(17) 0.0246(16) 0.0034(15) 0.0117(14) -0.0019(13)
C29 0.0298(17) 0.0347(18) 0.0211(15) -0.0005(14) 0.0086(13) -0.0015(13)
C30 0.047(2) 0.054(2) 0.039(2) 0.0199(18) 0.0108(18) 0.0038(18)

loop_
_atom_type_symbol
_atom_type_description
_atom_type_scat_dispersion_real
_atom_type_scat_dispersion_imag
_atom_type_scat_source
C C 0.0033 0.0016 'International Tables Vol C Tables 4.2.6.8 and 6.1.1.4'
H H 0.0000 0.0000 'International Tables Vol C Tables 4.2.6.8 and 6.1.1.4'
F F 0.0171 0.0103 'International Tables Vol C Tables 4.2.6.8 and 6.1.1.4'
S S 0.1246 0.1234 'International Tables Vol C Tables 4.2.6.8 and 6.1.1.4'
Rh Rh -1.1178 0.9187 'International Tables Vol C Tables 4.2.6.8 and 6.1.1.4'

loop_
_geom_angle_atom_site_label_1
_geom_angle_atom_site_label_2
_geom_angle_atom_site_label_3
_geom_angle
_geom_angle_publ_flag
C2 Rh1 C1 37.90(12) yes
C2 Rh1 C5 82.10(13) ?
C1 Rh1 C5 97.32(13) ?
C2 Rh1 C6 89.58(13) ?
C1 Rh1 C6 80.85(12) ?
C5 Rh1 C6 37.86(12) yes
C2 Rh1 S1 89.21(9) ?
C1 Rh1 S1 91.37(9) yes
C5 Rh1 S1 152.61(10) ?
C6 Rh1 S1 168.74(9) ?
C2 Rh1 S2 149.71(9) yes
C1 Rh1 S2 172.16(9) ?
C5 Rh1 S2 87.26(9) ?
C6 Rh1 S2 99.23(9) ?
S1 Rh1 S2 87.36(3) yes
C2 Rh1 Rh2 104.04(9) ?
C1 Rh1 Rh2 132.11(9) ?
C5 Rh1 Rh2 105.11(9) ?
C6 Rh1 Rh2 139.02(9) ?
S1 Rh1 Rh2 51.919(19) ?
S2 Rh1 Rh2 51.745(19) ?
C10 Rh2 C14 95.84(14) ?
C10 Rh2 C9 38.06(13) yes
C14 Rh2 C9 82.24(14) ?
C10 Rh2 C13 81.58(14) ?
C14 Rh2 C13 37.58(13) yes
C9 Rh2 C13 92.04(14) ?
C10 Rh2 S2 95.16(10) yes
C14 Rh2 S2 149.55(10) ?
C9 Rh2 S2 89.23(10) yes
C13 Rh2 S2 172.83(10) ?
C10 Rh2 S1 164.74(10) ?
C14 Rh2 S1 89.35(10) ?
C9 Rh2 S1 157.20(10) ?
C13 Rh2 S1 94.12(10) ?
S2 Rh2 S1 87.38(3) yes
C10 Rh2 Rh1 139.35(10) ?
C14 Rh2 Rh1 103.86(10) ?
C9 Rh2 Rh1 109.78(10) ?
C13 Rh2 Rh1 133.70(10) ?
S2 Rh2 Rh1 51.928(19) ?
S1 Rh2 Rh1 51.771(18) ?
C17 S1 Rh1 112.54(10) yes
C17 S1 Rh2 105.47(9) yes
Rh1 S1 Rh2 76.31(2) yes
C24 S2 Rh2 114.32(10) yes
C24 S2 Rh1 111.95(9) yes
Rh2 S2 Rh1 76.33(2) ?
C2 C1 C8 125.6(3) ?
C2 C1 Rh1 70.96(18) ?
C8 C1 Rh1 111.5(2) ?
C2 C1 H1A 113.7 ?
C8 C1 H1A 113.7 ?
Rh1 C1 H1A 113.7 ?
C1 C2 C3 124.4(3) ?
C1 C2 Rh1 71.14(17) ?
C3 C2 Rh1 112.7(2) ?
C1 C2 H2A 113.7 ?
C3 C2 H2A 113.7 ?
Rh1 C2 H2A 113.7 ?
C2 C3 C4 112.8(3) ?
C2 C3 H3A 109.0 ?
C4 C3 H3A 109.0 ?
C2 C3 H3B 109.0 ?
C4 C3 H3B 109.0 ?
H3A C3 H3B 107.8 ?
C5 C4 C3 114.2(3) ?
C5 C4 H4A 108.7 ?
C3 C4 H4A 108.7 ?
C5 C4 H4B 108.7 ?
C3 C4 H4B 108.7 ?
H4A C4 H4B 107.6 ?
C6 C5 C4 125.1(3) ?
C6 C5 Rh1 71.42(18) ?
C4 C5 Rh1 108.8(2) ?
C6 C5 H5A 114.4 ?
C4 C5 H5A 114.4 ?
Rh1 C5 H5A 114.4 ?
C5 C6 C7 124.0(3) ?
C5 C6 Rh1 70.72(18) ?
C7 C6 Rh1 113.4(2) ?
C5 C6 H6A 113.8 ?
C7 C6 H6A 113.8 ?
Rh1 C6 H6A 113.8 ?
C6 C7 C8 112.7(3) ?
C6 C7 H7A 109.1 ?
C8 C7 H7A 109.1 ?
C6 C7 H7B 109.1 ?
C8 C7 H7B 109.1 ?
H7A C7 H7B 107.8 ?
C1 C8 C7 112.9(3) ?
C1 C8 H8A 109.0 ?
C7 C8 H8A 109.0 ?
C1 C8 H8B 109.0 ?
C7 C8 H8B 109.0 ?
H8A C8 H8B 107.8 ?
C10 C9 C16 123.4(3) ?
C10 C9 Rh2 70.65(18) ?
C16 C9 Rh2 110.7(3) ?
C10 C9 H9A 114.6 ?
C16 C9 H9A 114.6 ?
Rh2 C9 H9A 114.6 ?
C9 C10 C11 125.1(3) ?
C9 C10 Rh2 71.30(19) ?
C11 C10 Rh2 110.4(3) ?
C9 C10 H10A 114.0 ?
C11 C10 H10A 114.0 ?
Rh2 C10 H10A 114.0 ?
C12 C11 C10 116.2(3) ?
C12 C11 H11A 108.2 ?
C10 C11 H11A 108.2 ?
C12 C11 H11B 108.2 ?
C10 C11 H11B 108.2 ?
H11A C11 H11B 107.4 ?
C11 C12 C13 115.2(3) ?
C11 C12 H12A 108.5 ?
C13 C12 H12A 108.5 ?
C11 C12 H12B 108.5 ?
C13 C12 H12B 108.5 ?
H12A C12 H12B 107.5 ?
C14 C13 C12 123.6(4) ?
C14 C13 Rh2 70.80(19) ?
C12 C13 Rh2 112.0(3) ?
C14 C13 H13A 114.2 ?
C12 C13 H13A 114.2 ?
Rh2 C13 H13A 114.2 ?
C13 C14 C15 127.0(4) ?
C13 C14 Rh2 71.62(19) ?
C15 C14 Rh2 110.6(3) ?
C13 C14 H14A 113.2 ?
C15 C14 H14A 113.2 ?
Rh2 C14 H14A 113.2 ?
C14 C15 C16 114.7(4) ?
C14 C15 H15A 108.6 ?
C16 C15 H15A 108.6 ?
C14 C15 H15B 108.6 ?
C16 C15 H15B 108.6 ?
H15A C15 H15B 107.6 ?
C15 C16 C9 115.7(3) ?
C15 C16 H16A 108.4 ?
C9 C16 H16A 108.4 ?
C15 C16 H16B 108.4 ?
C9 C16 H16B 108.4 ?
H16A C16 H16B 107.4 ?
C18 C17 C22 115.0(2) ?
C18 C17 S1 123.3(2) ?
C22 C17 S1 121.4(2) ?
F4 C18 C19 117.5(2) ?
F4 C18 C17 119.7(3) ?
C19 C18 C17 122.8(3) ?
F5 C19 C18 117.4(3) ?
F5 C19 C20 121.2(3) ?
C18 C19 C20 121.4(3) ?
C19 C20 C21 116.1(3) ?
C19 C20 C23 124.2(3) ?
C21 C20 C23 119.7(3) ?
F6 C21 C22 118.5(3) ?
F6 C21 C20 119.6(3) ?
C22 C21 C20 121.9(3) ?
F7 C22 C21 117.6(2) ?
F7 C22 C17 119.6(2) ?
C21 C22 C17 122.8(3) ?
F1 C23 F3 107.2(3) ?
F1 C23 F2 107.1(3) ?
F3 C23 F2 105.9(3) ?
F1 C23 C20 113.2(3) ?
F3 C23 C20 111.7(3) ?
F2 C23 C20 111.4(3) ?
C25 C24 C29 115.5(3) ?
C25 C24 S2 120.8(2) ?
C29 C24 S2 123.2(2) ?
F11 C25 C26 117.8(3) ?
F11 C25 C24 119.8(3) ?
C26 C25 C24 122.4(3) ?
F12 C26 C25 118.5(3) ?
F12 C26 C27 119.9(3) ?
C25 C26 C27 121.6(3) ?
C28 C27 C26 116.4(3) ?
C28 C27 C30 124.1(3) ?
C26 C27 C30 119.5(3) ?
F13 C28 C29 117.1(3) ?
F13 C28 C27 121.3(3) ?
C29 C28 C27 121.6(3) ?
F14 C29 C28 117.8(3) ?
F14 C29 C24 119.8(3) ?
C28 C29 C24 122.4(3) ?
F10 C30 F9 106.3(3) ?
F10 C30 F8 107.9(3) ?
F9 C30 F8 106.0(3) ?
F10 C30 C27 111.7(3) ?
F9 C30 C27 113.3(3) ?
F8 C30 C27 111.3(3) ?

loop_
_geom_bond_atom_site_label_1
_geom_bond_atom_site_label_2
_geom_bond_distance
_geom_bond_publ_flag
Rh1 C2 2.132(3) y
Rh1 C1 2.135(3) y
Rh1 C5 2.146(3) y
Rh1 C6 2.155(3) y
Rh1 S1 2.3927(8) y
Rh1 S2 2.3977(8) y
Rh1 Rh2 2.9595(3) ?
Rh2 C10 2.135(3) y
Rh2 C14 2.138(3) y
Rh2 C9 2.143(3) y
Rh2 C13 2.149(3) y
Rh2 S2 2.3917(8) y
Rh2 S1 2.3976(8) y
S1 C17 1.762(3) y
S2 C24 1.765(3) y
F1 C23 1.321(4) ?
F2 C23 1.334(4) ?
F3 C23 1.328(4) ?
F4 C18 1.345(3) ?
F5 C19 1.341(3) ?
F6 C21 1.342(3) ?
F7 C22 1.345(3) ?
F8 C30 1.324(4) ?
F9 C30 1.321(4) ?
F10 C30 1.317(4) ?
F11 C25 1.344(3) ?
F12 C26 1.344(3) ?
F13 C28 1.348(3) ?
F14 C29 1.348(3) ?
C1 C2 1.386(4) ?
C1 C8 1.507(4) ?
C1 H1A 1.0000 ?
C2 C3 1.514(5) ?
C2 H2A 1.0000 ?
C3 C4 1.519(5) ?
C3 H3A 0.9900 ?
C3 H3B 0.9900 ?
C4 C5 1.504(5) ?
C4 H4A 0.9900 ?
C4 H4B 0.9900 ?
C5 C6 1.396(5) ?
C5 H5A 1.0000 ?
C6 C7 1.517(5) ?
C6 H6A 1.0000 ?
C7 C8 1.523(5) ?
C7 H7A 0.9900 ?
C7 H7B 0.9900 ?
C8 H8A 0.9900 ?
C8 H8B 0.9900 ?
C9 C10 1.395(5) ?
C9 C16 1.523(5) ?
C9 H9A 1.0000 ?
C10 C11 1.499(5) ?
C10 H10A 1.0000 ?
C11 C12 1.466(6) ?
C11 H11A 0.9900 ?
C11 H11B 0.9900 ?
C12 C13 1.501(5) ?
C12 H12A 0.9900 ?
C12 H12B 0.9900 ?
C13 C14 1.381(5) ?
C13 H13A 1.0000 ?
C14 C15 1.486(6) ?
C14 H14A 1.0000 ?
C15 C16 1.493(6) ?
C15 H15A 0.9900 ?
C15 H15B 0.9900 ?
C16 H16A 0.9900 ?
C16 H16B 0.9900 ?
C17 C18 1.388(4) ?
C17 C22 1.396(4) ?
C18 C19 1.378(4) ?
C19 C20 1.389(4) ?
C20 C21 1.394(4) ?
C20 C23 1.501(4) ?
C21 C22 1.362(4) ?
C24 C25 1.388(4) ?
C24 C29 1.390(4) ?
C25 C26 1.371(4) ?
C26 C27 1.388(5) ?
C27 C28 1.384(4) ?
C27 C30 1.506(4) ?
C28 C29 1.371(4) ?
